data_1565484
loop_
_publ_author_name
'Qian, Zhe'
'Zhang, Ying'
'Jia, Ai-Quan'
'Shi, Hua-Tian'
'Zhang, Qian-Feng'

_publ_section_title
;
 Syntheses, molecular structures, and spectroscopic properties of
 manganese(II)/(III) complexes with tetraphenylimidodiphosphinato and
 bi-pyridine or salicylaldehyde ligands
;
_journal_name_full 'Inorganica Chimica Acta'
_journal_page_first 119298
_journal_paper_doi 10.1016/j.ica.2019.119298
_journal_volume 502
_journal_year 2020
_chemical_formula_sum 'C64 H58 Mn2 N2 O10 P4'
_chemical_formula_weight 1248.88
_space_group_crystal_system monoclinic
_space_group_IT_number 14
_space_group_name_Hall '-P 2ybc'
_space_group_name_H-M_alt 'P 1 21/c 1'
_atom_sites_solution_hydrogens mixed
_audit_creation_method SHELXL-2014/7
_cell_angle_alpha 90
_cell_angle_beta 95.106(2)
_cell_angle_gamma 90
_cell_formula_units_Z 2
_cell_length_a 16.101(3)
_cell_length_b 9.8089(16)
_cell_length_c 19.171(3)
_cell_measurement_reflns_used 1934
_cell_measurement_temperature 296(2)
_cell_measurement_theta_max 20.76
_cell_measurement_theta_min 2.33
_cell_volume 3015.7(9)
_computing_cell_refinement 'Bruker SAINT'
_computing_data_collection 'Bruker APEX2'
_computing_data_reduction 'Bruker SAINT'
_computing_molecular_graphics 'Bruker SHELXTL'
_computing_publication_material 'Bruker SHELXTL'
_computing_structure_refinement 'SHELXL-2014/7 (Sheldrick, 2014)'
_computing_structure_solution 'SHELXS-97 (Sheldrick 2008)'
_diffrn_ambient_temperature 296(2)
_diffrn_measured_fraction_theta_full 0.999
_diffrn_measured_fraction_theta_max 0.994
_diffrn_measurement_device_type 'Bruker APEX-II CCD'
_diffrn_measurement_method '\f and \w scans'
_diffrn_radiation_type MoK\a
_diffrn_radiation_wavelength 0.71073
_diffrn_reflns_av_R_equivalents 0.0690
_diffrn_reflns_av_unetI/netI 0.0929
_diffrn_reflns_Laue_measured_fraction_full 0.999
_diffrn_reflns_Laue_measured_fraction_max 0.994
_diffrn_reflns_limit_h_max 20
_diffrn_reflns_limit_h_min -20
_diffrn_reflns_limit_k_max 10
_diffrn_reflns_limit_k_min -12
_diffrn_reflns_limit_l_max 21
_diffrn_reflns_limit_l_min -24
_diffrn_reflns_number 18633
_diffrn_reflns_point_group_measured_fraction_full 0.999
_diffrn_reflns_point_group_measured_fraction_max 0.994
_diffrn_reflns_theta_full 25.242
_diffrn_reflns_theta_max 27.509
_diffrn_reflns_theta_min 2.133
_exptl_absorpt_coefficient_mu 0.585
_exptl_absorpt_correction_type none
_exptl_crystal_colour yellow
_exptl_crystal_density_diffrn 1.375
_exptl_crystal_description bar
_exptl_crystal_F_000 1292
_exptl_crystal_size_max 0.290
_exptl_crystal_size_mid 0.230
_exptl_crystal_size_min 0.190
_refine_diff_density_max 0.302
_refine_diff_density_min -0.297
_refine_diff_density_rms 0.058
_refine_ls_extinction_coef 0.0008(3)
_refine_ls_extinction_expression Fc^*^=kFc[1+0.001xFc^2^\l^3^/sin(2\q)]^-1/4^
_refine_ls_extinction_method 'SHELXL-2014/7 (Sheldrick 2014'
_refine_ls_goodness_of_fit_ref 0.978
_refine_ls_hydrogen_treatment mixed
_refine_ls_matrix_type full
_refine_ls_number_parameters 375
_refine_ls_number_reflns 6897
_refine_ls_number_restraints 1
_refine_ls_restrained_S_all 0.978
_refine_ls_R_factor_all 0.1301
_refine_ls_R_factor_gt 0.0499
_refine_ls_shift/su_max 0.000
_refine_ls_shift/su_mean 0.000
_refine_ls_structure_factor_coef Fsqd
_refine_ls_weighting_details 'w=1/[\s^2^(Fo^2^)+(0.0458P)^2^] where P=(Fo^2^+2Fc^2^)/3'
_refine_ls_weighting_scheme calc
_refine_ls_wR_factor_gt 0.0994
_refine_ls_wR_factor_ref 0.1298
_reflns_Friedel_coverage 0.000
_reflns_Friedel_fraction_full .
_reflns_Friedel_fraction_max .
_reflns_number_gt 3330
_reflns_number_total 6897
_reflns_threshold_expression 'I > 2\s(I)'
_cod_data_source_file 3.cif
_cod_data_source_block P1
_cod_original_cell_volume 3015.8(9)
_cod_original_sg_symbol_H-M 'P 21/c'
_cod_database_code 1565484
_shelx_shelxl_version_number 2014/7
_shelx_space_group_comment
; 
The symmetry employed for this shelxl refinement is uniquely defined 
by the following loop, which should always be used as a source of 
symmetry information in preference to the above space-group names. 
They are only intended as comments. 
;
_shelx_estimated_absorpt_t_min 0.849
_shelx_estimated_absorpt_t_max 0.897

loop_
_space_group_symop_operation_xyz
'x, y, z'
'-x, y+1/2, -z+1/2'
'-x, -y, -z'
'x, -y-1/2, z-1/2'

loop_
_atom_site_label
_atom_site_type_symbol
_atom_site_fract_x
_atom_site_fract_y
_atom_site_fract_z
_atom_site_U_iso_or_equiv
_atom_site_adp_type
_atom_site_occupancy
_atom_site_site_symmetry_order
_atom_site_calc_flag
_atom_site_refinement_flags_posn
_atom_site_refinement_flags_adp
_atom_site_refinement_flags_occupancy
_atom_site_disorder_assembly
_atom_site_disorder_group
Mn1 Mn 0.09215(3) 0.43799(5) 0.02670(3) 0.04820(19) Uani 1 1 d . . . . .
P1 P 0.23036(5) 0.58538(9) -0.06619(5) 0.0463(3) Uani 1 1 d . . . . .
P2 P 0.28911(5) 0.50199(9) 0.07302(5) 0.0417(2) Uani 1 1 d . . . . .
O1 O 0.14103(13) 0.5398(2) -0.06178(12) 0.0558(6) Uani 1 1 d . . . . .
O2 O 0.20518(12) 0.4529(2) 0.09230(12) 0.0468(6) Uani 1 1 d . . . . .
O3 O 0.01555(15) 0.3526(3) 0.11094(15) 0.0638(7) Uani 1 1 d D . . . .
H3O H -0.0363(11) 0.379(4) 0.097(2) 0.096 Uiso 1 1 d D U . . .
O4 O 0.01776(13) 0.6211(2) 0.04025(12) 0.0503(6) Uani 1 1 d . . . . .
O5 O -0.13180(16) 0.7669(3) -0.00468(16) 0.0776(9) Uani 1 1 d . . . . .
N1 N 0.29022(15) 0.5910(2) 0.00427(14) 0.0448(7) Uani 1 1 d . . . . .
C1 C 0.2763(2) 0.4793(3) -0.12942(19) 0.0485(9) Uani 1 1 d . . . . .
C2 C 0.3601(2) 0.4517(4) -0.1223(2) 0.0667(11) Uani 1 1 d . . . . .
H2 H 0.3926 0.4836 -0.0831 0.080 Uiso 1 1 calc R U . . .
C3 C 0.3972(3) 0.3774(5) -0.1722(3) 0.0837(13) Uani 1 1 d . . . . .
H3 H 0.4540 0.3586 -0.1658 0.100 Uiso 1 1 calc R U . . .
C4 C 0.3523(3) 0.3318(4) -0.2300(3) 0.0801(13) Uani 1 1 d . . . . .
H4 H 0.3782 0.2845 -0.2641 0.096 Uiso 1 1 calc R U . . .
C5 C 0.2689(3) 0.3552(4) -0.2384(2) 0.0804(13) Uani 1 1 d . . . . .
H5 H 0.2375 0.3224 -0.2779 0.097 Uiso 1 1 calc R U . . .
C6 C 0.2297(3) 0.4282(4) -0.1880(2) 0.0673(11) Uani 1 1 d . . . . .
H6 H 0.1724 0.4426 -0.1938 0.081 Uiso 1 1 calc R U . . .
C7 C 0.3567(2) 0.3560(3) 0.06876(17) 0.0445(8) Uani 1 1 d . . . . .
C8 C 0.4404(2) 0.3742(4) 0.0603(2) 0.0645(11) Uani 1 1 d . . . . .
H8 H 0.4611 0.4623 0.0575 0.077 Uiso 1 1 calc R U . . .
C9 C 0.4940(3) 0.2656(5) 0.0560(2) 0.0865(15) Uani 1 1 d . . . . .
H9 H 0.5500 0.2801 0.0501 0.104 Uiso 1 1 calc R U . . .
C10 C 0.4634(4) 0.1369(6) 0.0604(2) 0.0959(18) Uani 1 1 d . . . . .
H10 H 0.4990 0.0627 0.0582 0.115 Uiso 1 1 calc R U . . .
C11 C 0.3813(4) 0.1159(4) 0.0680(3) 0.0923(17) Uani 1 1 d . . . . .
H11 H 0.3613 0.0272 0.0701 0.111 Uiso 1 1 calc R U . . .
C12 C 0.3267(2) 0.2249(4) 0.0728(2) 0.0662(12) Uani 1 1 d . . . . .
H12 H 0.2707 0.2094 0.0785 0.079 Uiso 1 1 calc R U . . .
C13 C 0.2298(2) 0.7549(3) -0.1027(2) 0.0500(9) Uani 1 1 d . . . . .
C14 C 0.1843(3) 0.7788(4) -0.1667(2) 0.0769(13) Uani 1 1 d . . . . .
H14 H 0.1564 0.7072 -0.1903 0.092 Uiso 1 1 calc R U . . .
C15 C 0.1805(3) 0.9083(5) -0.1952(3) 0.1052(18) Uani 1 1 d . . . . .
H15 H 0.1507 0.9232 -0.2384 0.126 Uiso 1 1 calc R U . . .
C16 C 0.2201(4) 1.0140(5) -0.1604(3) 0.1040(18) Uani 1 1 d . . . . .
H16 H 0.2158 1.1014 -0.1791 0.125 Uiso 1 1 calc R U . . .
C17 C 0.2667(3) 0.9920(4) -0.0973(3) 0.0884(15) Uani 1 1 d . . . . .
H17 H 0.2949 1.0637 -0.0740 0.106 Uiso 1 1 calc R U . . .
C18 C 0.2708(3) 0.8622(4) -0.0692(2) 0.0657(11) Uani 1 1 d . . . . .
H18 H 0.3021 0.8473 -0.0267 0.079 Uiso 1 1 calc R U . . .
C19 C 0.33939(19) 0.6042(3) 0.14308(19) 0.0466(9) Uani 1 1 d . . . . .
C20 C 0.3583(3) 0.5484(4) 0.2078(2) 0.0858(15) Uani 1 1 d . . . . .
H20 H 0.3457 0.4574 0.2152 0.103 Uiso 1 1 calc R U . . .
C21 C 0.3961(3) 0.6249(6) 0.2626(2) 0.1000(17) Uani 1 1 d . . . . .
H21 H 0.4093 0.5838 0.3058 0.120 Uiso 1 1 calc R U . . .
C22 C 0.4138(3) 0.7573(5) 0.2542(3) 0.0795(14) Uani 1 1 d . . . . .
H22 H 0.4371 0.8091 0.2915 0.095 Uiso 1 1 calc R U . . .
C23 C 0.3970(3) 0.8126(4) 0.1909(3) 0.1034(19) Uani 1 1 d . . . . .
H23 H 0.4106 0.9035 0.1840 0.124 Uiso 1 1 calc R U . . .
C24 C 0.3598(3) 0.7375(4) 0.1350(3) 0.0888(16) Uani 1 1 d . . . . .
H24 H 0.3488 0.7790 0.0915 0.107 Uiso 1 1 calc R U . . .
C25 C 0.0372(2) 0.7375(4) 0.07187(19) 0.0494(9) Uani 1 1 d . . . . .
C26 C 0.1133(2) 0.7508(4) 0.1130(2) 0.0686(12) Uani 1 1 d . . . . .
H26 H 0.1489 0.6761 0.1183 0.082 Uiso 1 1 calc R U . . .
C27 C 0.1367(3) 0.8716(4) 0.1457(2) 0.0827(14) Uani 1 1 d . . . . .
H27 H 0.1879 0.8767 0.1722 0.099 Uiso 1 1 calc R U . . .
C28 C 0.0862(3) 0.9848(4) 0.1401(2) 0.0860(15) Uani 1 1 d . . . . .
H28 H 0.1029 1.0660 0.1621 0.103 Uiso 1 1 calc R U . . .
C29 C 0.0113(3) 0.9754(4) 0.1016(2) 0.0777(13) Uani 1 1 d . . . . .
H29 H -0.0235 1.0513 0.0979 0.093 Uiso 1 1 calc R U . . .
C30 C -0.0150(2) 0.8544(4) 0.0671(2) 0.0553(10) Uani 1 1 d . . . . .
C31 C -0.0940(2) 0.8591(4) 0.0276(2) 0.0713(12) Uani 1 1 d . . . . .
H31 H -0.1205 0.9433 0.0261 0.086 Uiso 1 1 calc R U . . .
C32 C 0.0321(3) 0.3806(5) 0.1824(3) 0.1012(16) Uani 1 1 d . . . . .
H32A H 0.0912 0.3774 0.1948 0.152 Uiso 1 1 calc R U . . .
H32B H 0.0050 0.3138 0.2092 0.152 Uiso 1 1 calc R U . . .
H32C H 0.0115 0.4697 0.1923 0.152 Uiso 1 1 calc R U . . .

loop_
_atom_site_aniso_label
_atom_site_aniso_U_11
_atom_site_aniso_U_22
_atom_site_aniso_U_33
_atom_site_aniso_U_23
_atom_site_aniso_U_13
_atom_site_aniso_U_12
Mn1 0.0329(3) 0.0524(3) 0.0594(4) 0.0000(3) 0.0052(2) -0.0023(2)
P1 0.0343(5) 0.0545(6) 0.0502(6) 0.0092(5) 0.0046(4) 0.0018(4)
P2 0.0357(5) 0.0430(5) 0.0462(6) 0.0011(4) 0.0020(4) -0.0006(4)
O1 0.0318(12) 0.0767(16) 0.0586(16) 0.0134(13) 0.0028(11) -0.0021(11)
O2 0.0380(13) 0.0517(13) 0.0509(15) 0.0030(11) 0.0051(11) -0.0054(10)
O3 0.0441(15) 0.0823(19) 0.065(2) 0.0101(15) 0.0019(14) 0.0010(14)
O4 0.0392(13) 0.0484(14) 0.0632(17) -0.0063(12) 0.0031(11) -0.0004(11)
O5 0.0522(16) 0.0643(18) 0.113(3) -0.0240(17) -0.0134(16) 0.0074(13)
N1 0.0368(15) 0.0479(17) 0.0491(18) 0.0099(13) -0.0003(13) -0.0028(12)
C1 0.042(2) 0.050(2) 0.053(2) 0.0083(17) -0.0005(17) -0.0012(16)
C2 0.053(2) 0.083(3) 0.065(3) -0.013(2) 0.010(2) 0.006(2)
C3 0.061(3) 0.103(3) 0.088(4) -0.020(3) 0.015(3) 0.012(3)
C4 0.092(4) 0.075(3) 0.077(4) -0.008(3) 0.026(3) 0.009(3)
C5 0.092(4) 0.083(3) 0.064(3) -0.012(3) 0.000(3) -0.001(3)
C6 0.058(3) 0.074(3) 0.068(3) -0.001(2) -0.004(2) 0.006(2)
C7 0.044(2) 0.046(2) 0.042(2) 0.0016(16) -0.0031(16) 0.0040(16)
C8 0.053(2) 0.060(2) 0.082(3) 0.005(2) 0.008(2) 0.014(2)
C9 0.067(3) 0.094(4) 0.099(4) -0.009(3) 0.007(3) 0.034(3)
C10 0.111(4) 0.091(4) 0.079(4) -0.032(3) -0.029(3) 0.055(3)
C11 0.118(4) 0.047(3) 0.104(4) -0.012(2) -0.033(4) 0.016(3)
C12 0.065(3) 0.050(2) 0.079(3) 0.001(2) -0.016(2) -0.002(2)
C13 0.043(2) 0.053(2) 0.055(3) 0.0126(19) 0.0097(18) 0.0097(17)
C14 0.074(3) 0.071(3) 0.082(3) 0.024(2) -0.009(3) 0.000(2)
C15 0.119(4) 0.083(4) 0.109(5) 0.045(3) -0.014(3) 0.017(3)
C16 0.139(5) 0.061(3) 0.115(5) 0.037(3) 0.026(4) 0.025(3)
C17 0.119(4) 0.055(3) 0.094(4) 0.011(3) 0.024(3) 0.007(3)
C18 0.080(3) 0.051(2) 0.067(3) 0.006(2) 0.010(2) 0.005(2)
C19 0.0380(19) 0.047(2) 0.055(3) -0.0043(18) 0.0035(17) 0.0055(15)
C20 0.131(4) 0.075(3) 0.050(3) -0.002(2) 0.004(3) -0.038(3)
C21 0.127(4) 0.121(4) 0.051(3) -0.011(3) -0.001(3) -0.039(4)
C22 0.076(3) 0.087(4) 0.076(4) -0.034(3) 0.008(3) -0.007(3)
C23 0.132(5) 0.058(3) 0.112(5) -0.016(3) -0.038(4) -0.018(3)
C24 0.115(4) 0.052(3) 0.092(4) 0.003(2) -0.034(3) -0.011(2)
C25 0.047(2) 0.053(2) 0.049(2) -0.0052(18) 0.0075(18) 0.0007(17)
C26 0.057(3) 0.067(3) 0.080(3) -0.021(2) -0.008(2) 0.007(2)
C27 0.067(3) 0.083(3) 0.094(4) -0.030(3) -0.015(3) 0.004(2)
C28 0.077(3) 0.074(3) 0.104(4) -0.037(3) -0.014(3) 0.003(2)
C29 0.077(3) 0.062(3) 0.091(3) -0.026(2) -0.010(3) 0.014(2)
C30 0.048(2) 0.053(2) 0.065(3) -0.0082(19) 0.0032(19) 0.0022(17)
C31 0.060(3) 0.063(3) 0.091(4) -0.015(2) 0.005(2) 0.014(2)
C32 0.075(3) 0.151(5) 0.076(4) -0.018(3) 0.002(3) -0.015(3)

loop_
_atom_type_symbol
_atom_type_description
_atom_type_scat_dispersion_real
_atom_type_scat_dispersion_imag
_atom_type_scat_source
C C 0.0033 0.0016 'International Tables Vol C Tables 4.2.6.8 and 6.1.1.4'
H H 0.0000 0.0000 'International Tables Vol C Tables 4.2.6.8 and 6.1.1.4'
N N 0.0061 0.0033 'International Tables Vol C Tables 4.2.6.8 and 6.1.1.4'
O O 0.0106 0.0060 'International Tables Vol C Tables 4.2.6.8 and 6.1.1.4'
P P 0.1023 0.0942 'International Tables Vol C Tables 4.2.6.8 and 6.1.1.4'
Mn Mn 0.3368 0.7283 'International Tables Vol C Tables 4.2.6.8 and 6.1.1.4'

loop_
_geom_angle_atom_site_label_1
_geom_angle_atom_site_label_2
_geom_angle_atom_site_label_3
_geom_angle
_geom_angle_site_symmetry_1
_geom_angle_site_symmetry_3
O2 Mn1 O5 85.81(9) . 3_565
O2 Mn1 O4 168.37(8) . 3_565
O5 Mn1 O4 82.87(9) 3_565 3_565
O2 Mn1 O1 94.58(8) . .
O5 Mn1 O1 98.10(11) 3_565 .
O4 Mn1 O1 89.65(9) 3_565 .
O2 Mn1 O4 108.84(8) . .
O5 Mn1 O4 163.96(9) 3_565 .
O4 Mn1 O4 82.13(9) 3_565 .
O1 Mn1 O4 87.46(9) . .
O2 Mn1 O3 95.45(9) . .
O5 Mn1 O3 89.11(11) 3_565 .
O4 Mn1 O3 81.76(9) 3_565 .
O1 Mn1 O3 168.05(8) . .
O4 Mn1 O3 83.16(9) . .
O1 P1 N1 118.02(14) . .
O1 P1 C13 108.74(14) . .
N1 P1 C13 106.24(15) . .
O1 P1 C1 108.37(15) . .
N1 P1 C1 109.71(15) . .
C13 P1 C1 104.99(16) . .
O2 P2 N1 117.14(13) . .
O2 P2 C7 108.30(15) . .
N1 P2 C7 110.41(16) . .
O2 P2 C19 110.24(15) . .
N1 P2 C19 105.97(15) . .
C7 P2 C19 103.98(14) . .
P1 O1 Mn1 126.15(13) . .
P2 O2 Mn1 127.95(13) . .
C32 O3 Mn1 123.7(2) . .
C32 O3 H3O 110(3) . .
Mn1 O3 H3O 103(3) . .
C25 O4 Mn1 130.7(2) . 3_565
C25 O4 Mn1 131.0(2) . .
Mn1 O4 Mn1 97.87(9) 3_565 .
C31 O5 Mn1 129.9(3) . 3_565
P2 N1 P1 129.62(17) . .
C2 C1 C6 117.7(4) . .
C2 C1 P1 120.4(3) . .
C6 C1 P1 121.8(3) . .
C1 C2 C3 121.2(4) . .
C1 C2 H2 119.4 . .
C3 C2 H2 119.4 . .
C4 C3 C2 120.8(4) . .
C4 C3 H3 119.6 . .
C2 C3 H3 119.6 . .
C3 C4 C5 119.6(4) . .
C3 C4 H4 120.2 . .
C5 C4 H4 120.2 . .
C4 C5 C6 120.5(4) . .
C4 C5 H5 119.7 . .
C6 C5 H5 119.7 . .
C1 C6 C5 120.0(4) . .
C1 C6 H6 120.0 . .
C5 C6 H6 120.0 . .
C12 C7 C8 118.5(3) . .
C12 C7 P2 121.5(3) . .
C8 C7 P2 120.0(3) . .
C9 C8 C7 122.0(4) . .
C9 C8 H8 119.0 . .
C7 C8 H8 119.0 . .
C10 C9 C8 118.8(5) . .
C10 C9 H9 120.6 . .
C8 C9 H9 120.6 . .
C11 C10 C9 120.5(4) . .
C11 C10 H10 119.7 . .
C9 C10 H10 119.7 . .
C10 C11 C12 121.1(4) . .
C10 C11 H11 119.4 . .
C12 C11 H11 119.4 . .
C7 C12 C11 119.1(4) . .
C7 C12 H12 120.5 . .
C11 C12 H12 120.5 . .
C18 C13 C14 118.6(3) . .
C18 C13 P1 122.6(3) . .
C14 C13 P1 118.8(3) . .
C15 C14 C13 120.4(4) . .
C15 C14 H14 119.8 . .
C13 C14 H14 119.8 . .
C16 C15 C14 120.2(5) . .
C16 C15 H15 119.9 . .
C14 C15 H15 119.9 . .
C15 C16 C17 120.3(4) . .
C15 C16 H16 119.8 . .
C17 C16 H16 119.8 . .
C18 C17 C16 119.3(5) . .
C18 C17 H17 120.4 . .
C16 C17 H17 120.4 . .
C13 C18 C17 121.3(4) . .
C13 C18 H18 119.4 . .
C17 C18 H18 119.4 . .
C24 C19 C20 116.9(3) . .
C24 C19 P2 123.0(3) . .
C20 C19 P2 120.1(3) . .
C19 C20 C21 121.3(4) . .
C19 C20 H20 119.4 . .
C21 C20 H20 119.4 . .
C22 C21 C20 121.1(5) . .
C22 C21 H21 119.5 . .
C20 C21 H21 119.5 . .
C23 C22 C21 118.3(4) . .
C23 C22 H22 120.8 . .
C21 C22 H22 120.8 . .
C22 C23 C24 121.6(4) . .
C22 C23 H23 119.2 . .
C24 C23 H23 119.2 . .
C19 C24 C23 120.8(4) . .
C19 C24 H24 119.6 . .
C23 C24 H24 119.6 . .
O4 C25 C26 120.0(3) . .
O4 C25 C30 123.7(3) . .
C26 C25 C30 116.3(3) . .
C27 C26 C25 121.7(4) . .
C27 C26 H26 119.1 . .
C25 C26 H26 119.1 . .
C28 C27 C26 121.5(4) . .
C28 C27 H27 119.2 . .
C26 C27 H27 119.2 . .
C29 C28 C27 118.6(4) . .
C29 C28 H28 120.7 . .
C27 C28 H28 120.7 . .
C28 C29 C30 121.9(4) . .
C28 C29 H29 119.1 . .
C30 C29 H29 119.1 . .
C29 C30 C25 120.0(3) . .
C29 C30 C31 116.2(3) . .
C25 C30 C31 123.8(3) . .
O5 C31 C30 128.7(4) . .
O5 C31 H31 115.6 . .
C30 C31 H31 115.6 . .
O3 C32 H32A 109.5 . .
O3 C32 H32B 109.5 . .
H32A C32 H32B 109.5 . .
O3 C32 H32C 109.5 . .
H32A C32 H32C 109.5 . .
H32B C32 H32C 109.5 . .

loop_
_geom_bond_atom_site_label_1
_geom_bond_atom_site_label_2
_geom_bond_distance
_geom_bond_site_symmetry_2
Mn1 O2 2.123(2) .
Mn1 O5 2.162(3) 3_565
Mn1 O4 2.170(2) 3_565
Mn1 O1 2.175(2) .
Mn1 O4 2.187(2) .
Mn1 O3 2.277(3) .
P1 O1 1.516(2) .
P1 N1 1.589(3) .
P1 C13 1.804(3) .
P1 C1 1.805(4) .
P2 O2 1.511(2) .
P2 N1 1.583(3) .
P2 C7 1.805(3) .
P2 C19 1.809(3) .
O3 C32 1.400(5) .
O3 H3O 0.893(10) .
O4 C25 1.317(4) .
O4 Mn1 2.170(2) 3_565
O5 C31 1.227(4) .
O5 Mn1 2.162(3) 3_565
C1 C2 1.371(4) .
C1 C6 1.388(5) .
C2 C3 1.380(5) .
C2 H2 0.9300 .
C3 C4 1.345(6) .
C3 H3 0.9300 .
C4 C5 1.358(6) .
C4 H4 0.9300 .
C5 C6 1.396(6) .
C5 H5 0.9300 .
C6 H6 0.9300 .
C7 C12 1.379(4) .
C7 C8 1.383(5) .
C8 C9 1.377(5) .
C8 H8 0.9300 .
C9 C10 1.361(6) .
C9 H9 0.9300 .
C10 C11 1.358(7) .
C10 H10 0.9300 .
C11 C12 1.392(5) .
C11 H11 0.9300 .
C12 H12 0.9300 .
C13 C18 1.372(5) .
C13 C14 1.390(5) .
C14 C15 1.382(5) .
C14 H14 0.9300 .
C15 C16 1.361(6) .
C15 H15 0.9300 .
C16 C17 1.382(6) .
C16 H16 0.9300 .
C17 C18 1.382(5) .
C17 H17 0.9300 .
C18 H18 0.9300 .
C19 C24 1.361(5) .
C19 C20 1.365(5) .
C20 C21 1.386(5) .
C20 H20 0.9300 .
C21 C22 1.342(6) .
C21 H21 0.9300 .
C22 C23 1.334(6) .
C22 H22 0.9300 .
C23 C24 1.392(5) .
C23 H23 0.9300 .
C24 H24 0.9300 .
C25 C26 1.403(5) .
C25 C30 1.421(5) .
C26 C27 1.377(5) .
C26 H26 0.9300 .
C27 C28 1.375(5) .
C27 H27 0.9300 .
C28 C29 1.359(5) .
C28 H28 0.9300 .
C29 C30 1.406(5) .
C29 H29 0.9300 .
C30 C31 1.421(5) .
C31 H31 0.9300 .
C32 H32A 0.9600 .
C32 H32B 0.9600 .
C32 H32C 0.9600 .

loop_
_geom_torsion_atom_site_label_1
_geom_torsion_atom_site_label_2
_geom_torsion_atom_site_label_3
_geom_torsion_atom_site_label_4
_geom_torsion
_geom_torsion_site_symmetry_1
_geom_torsion_site_symmetry_2
_geom_torsion_site_symmetry_3
_geom_torsion_site_symmetry_4
N1 P1 O1 Mn1 -14.6(2) . . . .
C13 P1 O1 Mn1 -135.63(18) . . . .
C1 P1 O1 Mn1 110.76(18) . . . .
N1 P2 O2 Mn1 19.0(2) . . . .
C7 P2 O2 Mn1 -106.63(17) . . . .
C19 P2 O2 Mn1 140.23(16) . . . .
O2 P2 N1 P1 -31.9(3) . . . .
C7 P2 N1 P1 92.7(2) . . . .
C19 P2 N1 P1 -155.3(2) . . . .
O1 P1 N1 P2 29.8(3) . . . .
C13 P1 N1 P2 152.1(2) . . . .
C1 P1 N1 P2 -94.9(2) . . . .
O1 P1 C1 C2 -149.7(3) . . . .
N1 P1 C1 C2 -19.6(3) . . . .
C13 P1 C1 C2 94.2(3) . . . .
O1 P1 C1 C6 33.2(3) . . . .
N1 P1 C1 C6 163.3(3) . . . .
C13 P1 C1 C6 -82.9(3) . . . .
C6 C1 C2 C3 1.0(6) . . . .
P1 C1 C2 C3 -176.2(3) . . . .
C1 C2 C3 C4 1.1(7) . . . .
C2 C3 C4 C5 -2.2(7) . . . .
C3 C4 C5 C6 1.1(7) . . . .
C2 C1 C6 C5 -2.0(6) . . . .
P1 C1 C6 C5 175.2(3) . . . .
C4 C5 C6 C1 1.0(7) . . . .
O2 P2 C7 C12 8.7(3) . . . .
N1 P2 C7 C12 -120.8(3) . . . .
C19 P2 C7 C12 125.9(3) . . . .
O2 P2 C7 C8 -172.2(3) . . . .
N1 P2 C7 C8 58.3(3) . . . .
C19 P2 C7 C8 -55.0(3) . . . .
C12 C7 C8 C9 -0.1(6) . . . .
P2 C7 C8 C9 -179.2(3) . . . .
C7 C8 C9 C10 -0.2(7) . . . .
C8 C9 C10 C11 0.9(7) . . . .
C9 C10 C11 C12 -1.2(8) . . . .
C8 C7 C12 C11 -0.2(5) . . . .
P2 C7 C12 C11 178.9(3) . . . .
C10 C11 C12 C7 0.8(7) . . . .
O1 P1 C13 C18 124.1(3) . . . .
N1 P1 C13 C18 -3.9(4) . . . .
C1 P1 C13 C18 -120.1(3) . . . .
O1 P1 C13 C14 -54.4(4) . . . .
N1 P1 C13 C14 177.6(3) . . . .
C1 P1 C13 C14 61.4(3) . . . .
C18 C13 C14 C15 -0.5(6) . . . .
P1 C13 C14 C15 178.1(4) . . . .
C13 C14 C15 C16 -1.0(8) . . . .
C14 C15 C16 C17 2.1(9) . . . .
C15 C16 C17 C18 -1.6(8) . . . .
C14 C13 C18 C17 0.9(6) . . . .
P1 C13 C18 C17 -177.6(3) . . . .
C16 C17 C18 C13 0.1(7) . . . .
O2 P2 C19 C24 -118.6(4) . . . .
N1 P2 C19 C24 9.1(4) . . . .
C7 P2 C19 C24 125.5(4) . . . .
O2 P2 C19 C20 61.2(4) . . . .
N1 P2 C19 C20 -171.1(3) . . . .
C7 P2 C19 C20 -54.7(4) . . . .
C24 C19 C20 C21 0.5(7) . . . .
P2 C19 C20 C21 -179.3(4) . . . .
C19 C20 C21 C22 1.3(8) . . . .
C20 C21 C22 C23 -2.5(8) . . . .
C21 C22 C23 C24 2.0(8) . . . .
C20 C19 C24 C23 -1.0(7) . . . .
P2 C19 C24 C23 178.7(4) . . . .
C22 C23 C24 C19 -0.2(8) . . . .
Mn1 O4 C25 C26 -179.9(3) 3_565 . . .
Mn1 O4 C25 C26 -9.7(5) . . . .
Mn1 O4 C25 C30 0.0(5) 3_565 . . .
Mn1 O4 C25 C30 170.3(3) . . . .
O4 C25 C26 C27 178.7(4) . . . .
C30 C25 C26 C27 -1.3(6) . . . .
C25 C26 C27 C28 0.5(7) . . . .
C26 C27 C28 C29 0.5(8) . . . .
C27 C28 C29 C30 -0.7(7) . . . .
C28 C29 C30 C25 -0.1(7) . . . .
C28 C29 C30 C31 -178.9(4) . . . .
O4 C25 C30 C29 -178.9(4) . . . .
C26 C25 C30 C29 1.1(6) . . . .
O4 C25 C30 C31 -0.2(6) . . . .
C26 C25 C30 C31 179.8(4) . . . .
Mn1 O5 C31 C30 -7.5(7) 3_565 . . .
C29 C30 C31 O5 -177.1(5) . . . .
C25 C30 C31 O5 4.2(7) . . . .
